data_7236092
loop_
_publ_author_name
'Seth, Soana'
'Savitha, Govardhan'
'Moorthy, Jarugu Narasimha'

_publ_section_title
;
 Diverse isostructural MOFs by postsynthetic metal node metathesis:
 anionic-to-cationic framework conversion, luminescence and separation of
 dyes
;
_journal_issue 45
_journal_name_full 'Journal of Materials Chemistry A'
_journal_page_first 22915
_journal_paper_doi 10.1039/C5TA04551G
_journal_volume 3
_journal_year 2015
_chemical_formula_moiety 'C88 H60 Cd3 O24, C12 H28 CD N4 O6, 4(C3 H7 N O)'
_chemical_formula_sum 'C112 H116 Cd4 N8 O34'
_chemical_formula_weight 2567.72
_chemical_name_systematic 3,3',5,5'-tetrakis(p-carboxyphenyl)-2,2',6,6'-tetramethoxy-1,1'-biphenyl
_space_group_crystal_system triclinic
_space_group_IT_number 2
_space_group_name_Hall '-P 1'
_space_group_name_H-M_alt 'P -1'
_atom_sites_solution_hydrogens geom
_audit_creation_method SHELXL-2014/5
_audit_update_record
;
2015-02-06 deposited with the CCDC.
2015-10-01 downloaded from the CCDC.
;
_cell_angle_alpha 108.559(2)
_cell_angle_beta 103.799(2)
_cell_angle_gamma 108.453(2)
_cell_formula_units_Z 1
_cell_length_a 15.4562(18)
_cell_length_b 16.278(2)
_cell_length_c 18.346(2)
_cell_measurement_reflns_used 16857
_cell_measurement_temperature 100(2)
_cell_measurement_theta_max 28.3
_cell_measurement_theta_min 1.3
_cell_volume 3844.0(8)
_computing_cell_refinement 'Bruker SAINT'
_computing_data_collection 'Bruker APEX2'
_computing_data_reduction 'Bruker SAINT'
_computing_molecular_graphics 'Ortep-3 for Windows (Farrugia, 1997)'
_computing_publication_material 'WinGX publication routines (Farrugia, 1999)'
_computing_structure_refinement 'SHELXL-2014/5 (Sheldrick, 2014)'
_computing_structure_solution SHELX-97
_diffrn_ambient_temperature 100(2)
_diffrn_measured_fraction_theta_full 0.981
_diffrn_measured_fraction_theta_max 0.880
_diffrn_measurement_device_type 'Bruker APEX-II CCD'
_diffrn_measurement_method '\f and \w scans'
_diffrn_radiation_monochromator graphite
_diffrn_radiation_type MoK\a
_diffrn_radiation_wavelength 0.71073
_diffrn_reflns_av_R_equivalents 0.0338
_diffrn_reflns_av_unetI/netI 0.0877
_diffrn_reflns_Laue_measured_fraction_full 0.981
_diffrn_reflns_Laue_measured_fraction_max 0.880
_diffrn_reflns_limit_h_max 19
_diffrn_reflns_limit_h_min -9
_diffrn_reflns_limit_k_max 19
_diffrn_reflns_limit_k_min -20
_diffrn_reflns_limit_l_max 24
_diffrn_reflns_limit_l_min -24
_diffrn_reflns_number 23842
_diffrn_reflns_point_group_measured_fraction_full 0.981
_diffrn_reflns_point_group_measured_fraction_max 0.880
_diffrn_reflns_theta_full 25.242
_diffrn_reflns_theta_max 28.306
_diffrn_reflns_theta_min 1.264
_diffrn_source 'sealed tube'
_exptl_absorpt_coefficient_mu 0.607
_exptl_crystal_colour colorless
_exptl_crystal_density_diffrn 1.109
_exptl_crystal_density_method 'not measured'
_exptl_crystal_description prism
_exptl_crystal_F_000 1308
_exptl_crystal_size_max 0.22
_exptl_crystal_size_mid 0.22
_exptl_crystal_size_min 0.22
_refine_diff_density_max 3.684
_refine_diff_density_min -3.796
_refine_diff_density_rms 0.212
_refine_ls_extinction_method none
_refine_ls_goodness_of_fit_ref 1.134
_refine_ls_hydrogen_treatment constr
_refine_ls_matrix_type full
_refine_ls_number_parameters 572
_refine_ls_number_reflns 16857
_refine_ls_number_restraints 9
_refine_ls_restrained_S_all 1.134
_refine_ls_R_factor_all 0.1407
_refine_ls_R_factor_gt 0.1026
_refine_ls_shift/su_max 0.001
_refine_ls_shift/su_mean 0.000
_refine_ls_structure_factor_coef Fsqd
_refine_ls_weighting_details 'w=1/[\s^2^(Fo^2^)+(0.2000P)^2^] where P=(Fo^2^+2Fc^2^)/3'
_refine_ls_weighting_scheme calc
_refine_ls_wR_factor_gt 0.2769
_refine_ls_wR_factor_ref 0.3398
_reflns_Friedel_coverage 0.000
_reflns_number_gt 10187
_reflns_number_total 16857
_reflns_threshold_expression 'I > 2\s(I)'
_cod_data_source_file c5ta04551g2.cif
_cod_data_source_block cdmof8
_cod_database_code 7236092
_shelx_space_group_comment
;
The symmetry employed for this shelxl refinement is uniquely defined
by the following loop, which should always be used as a source of
symmetry information in preference to the above space-group names.
They are only intended as comments.
;
_shelxl_version_number 2014/5

loop_
_space_group_symop_operation_xyz
'x, y, z'
'-x, -y, -z'

loop_
_atom_site_label
_atom_site_type_symbol
_atom_site_fract_x
_atom_site_fract_y
_atom_site_fract_z
_atom_site_U_iso_or_equiv
_atom_site_adp_type
_atom_site_occupancy
_atom_site_site_symmetry_order
_atom_site_calc_flag
_atom_site_refinement_flags_posn
_atom_site_refinement_flags_adp
_atom_site_refinement_flags_occupancy
C1 C 0.5540(6) 0.0245(6) -0.3102(4) 0.0385(6) Uani 1 1 d . . .
C2 C 0.5949(6) 0.1274(6) -0.2552(4) 0.0385(6) Uani 1 1 d . . .
C3 C 0.6437(6) 0.1930(5) -0.2780(4) 0.0385(6) Uani 1 1 d . . .
H3 H 0.6561 0.1735 -0.3264 0.046 Uiso 1 1 calc R U .
C4 C 0.6762(6) 0.2916(6) -0.2284(4) 0.0385(6) Uani 1 1 d . . .
H4 H 0.7093 0.3368 -0.2445 0.046 Uiso 1 1 calc R U .
N4 N 0.7024(13) 0.3744(9) 0.1998(11) 0.152(8) Uani 1 1 d . . .
C5 C 0.6589(6) 0.3212(6) -0.1558(4) 0.0385(6) Uani 1 1 d . . .
C6 C 0.6115(6) 0.2548(6) -0.1322(4) 0.0385(6) Uani 1 1 d . . .
H6 H 0.6004 0.2747 -0.0833 0.046 Uiso 1 1 calc R U .
C7 C 0.5796(6) 0.1581(6) -0.1798(4) 0.0385(6) Uani 1 1 d . . .
H7 H 0.5482 0.1134 -0.1624 0.046 Uiso 1 1 calc R U .
C8 C 0.5622(7) 0.7535(6) -0.3189(5) 0.0437(6) Uani 1 1 d . . .
C9 C 0.5928(7) 0.7073(6) -0.2685(5) 0.0437(6) Uani 1 1 d . . .
C10 C 0.5284(7) 0.6136(6) -0.2837(5) 0.0437(6) Uani 1 1 d . . .
H10 H 0.4664 0.5819 -0.3261 0.052 Uiso 1 1 calc R U .
C11 C 0.5573(7) 0.5702(6) -0.2365(5) 0.0437(6) Uani 1 1 d . . .
H11 H 0.5159 0.5079 -0.2486 0.052 Uiso 1 1 calc R U .
C12 C 0.6489(6) 0.6183(6) -0.1694(5) 0.0437(6) Uani 1 1 d . . .
C13 C 0.7129(7) 0.7096(6) -0.1569(5) 0.0437(6) Uani 1 1 d . . .
H13 H 0.7752 0.7412 -0.1150 0.052 Uiso 1 1 calc R U .
C14 C 0.6846(7) 0.7526(6) -0.2056(5) 0.0437(6) Uani 1 1 d . . .
H14 H 0.7280 0.8130 -0.1960 0.052 Uiso 1 1 calc R U .
C15 C 1.3085(8) 0.8035(9) 0.4763(8) 0.0714(9) Uani 1 1 d . . .
C16 C 1.2086(8) 0.7721(8) 0.4126(8) 0.0714(9) Uani 1 1 d . . .
C17 C 1.1314(7) 0.6991(8) 0.4082(8) 0.0714(9) Uani 1 1 d . . .
H17 H 1.1402 0.6689 0.4428 0.086 Uiso 1 1 calc R U .
C18 C 1.0339(8) 0.6693(8) 0.3478(7) 0.0714(9) Uani 1 1 d . . .
H18 H 0.9805 0.6171 0.3415 0.086 Uiso 1 1 calc R U .
C19 C 1.0207(8) 0.7178(8) 0.3002(8) 0.0714(9) Uani 1 1 d . . .
C20 C 1.0933(8) 0.8011(8) 0.3214(7) 0.0714(9) Uani 1 1 d . . .
H20 H 1.0809 0.8436 0.3012 0.086 Uiso 1 1 calc R U .
C21 C 1.1872(8) 0.8259(9) 0.3730(7) 0.0714(9) Uani 1 1 d . . .
H21 H 1.2381 0.8815 0.3814 0.086 Uiso 1 1 calc R U .
O17 O 0.5789(8) 0.2875(6) 0.0805(6) 0.094(3) Uani 1 1 d . . .
C22 C 0.5569(6) 0.8229(6) 0.4400(4) 0.0379(18) Uani 1 1 d . . .
C23 C 0.5966(6) 0.7720(6) 0.3802(5) 0.0393(18) Uani 1 1 d . . .
C24 C 0.5911(7) 0.7840(6) 0.3076(5) 0.045(2) Uani 1 1 d . . .
H24 H 0.5562 0.8170 0.2924 0.054 Uiso 1 1 calc R U .
C25 C 0.6363(6) 0.7479(7) 0.2584(5) 0.045(2) Uani 1 1 d . . .
H25 H 0.6306 0.7559 0.2097 0.054 Uiso 1 1 calc R U .
C26 C 0.6911(6) 0.6993(6) 0.2799(4) 0.0393(18) Uani 1 1 d . . .
C27 C 0.6926(6) 0.6841(6) 0.3523(5) 0.044(2) Uani 1 1 d . . .
H27 H 0.7269 0.6509 0.3680 0.053 Uiso 1 1 calc R U .
C28 C 0.6441(6) 0.7178(6) 0.3990(5) 0.0436(19) Uani 1 1 d . . .
H28 H 0.6429 0.7041 0.4444 0.052 Uiso 1 1 calc R U .
C29 C 0.6591(6) 0.4740(6) -0.1549(4) 0.0397(18) Uani 1 1 d . . .
H29 H 0.6282 0.4412 -0.2123 0.048 Uiso 1 1 calc R U .
C30 C 0.6763(6) 0.5708(6) -0.1171(5) 0.0374(17) Uani 1 1 d . . .
C31 C 0.7178(5) 0.6158(5) -0.0296(4) 0.0324(16) Uani 1 1 d . . .
C32 C 0.7470(6) 0.5707(5) 0.0166(5) 0.0346(16) Uani 1 1 d . . .
C33 C 0.7334(6) 0.4766(5) -0.0241(4) 0.0351(16) Uani 1 1 d . . .
C34 C 0.6858(6) 0.4259(5) -0.1106(4) 0.0348(16) Uani 1 1 d . . .
C35 C 0.7866(6) 0.6186(5) 0.1082(4) 0.0341(16) Uani 1 1 d . . .
C36 C 0.7236(6) 0.6316(5) 0.1497(5) 0.0367(17) Uani 1 1 d . . .
C37 C 0.7538(6) 0.6743(6) 0.2361(5) 0.0380(17) Uani 1 1 d . . .
C38 C 0.8520(6) 0.7004(6) 0.2811(5) 0.0412(18) Uani 1 1 d . . .
H38 H 0.8739 0.7276 0.3388 0.049 Uiso 1 1 calc R U .
C39 C 0.9188(5) 0.6886(5) 0.2455(5) 0.0356(17) Uani 1 1 d . . .
C40 C 0.8852(5) 0.6489(5) 0.1576(5) 0.0352(16) Uani 1 1 d . . .
C41 C 0.8433(7) 0.4104(7) 0.0111(6) 0.060(3) Uani 1 1 d . . .
H41A H 0.8609 0.3803 0.0459 0.089 Uiso 1 1 calc R U .
H41B H 0.8229 0.3675 -0.0460 0.089 Uiso 1 1 calc R U .
H41C H 0.8991 0.4681 0.0251 0.089 Uiso 1 1 calc R U .
C56 C 0.637(2) 0.3203(12) 0.131(2) 0.41(4) Uani 1 1 d . . .
H56 H 0.6640 0.2770 0.1170 0.496 Uiso 1 1 calc R U .
C55 C 0.797(3) 0.4244(15) 0.2016(13) 0.30(3) Uani 1 1 d . . .
H55A H 0.8423 0.4642 0.2581 0.449 Uiso 1 1 calc R U .
H55B H 0.8204 0.3791 0.1754 0.449 Uiso 1 1 calc R U .
H55C H 0.7937 0.4635 0.1724 0.449 Uiso 1 1 calc R U .
C54 C 0.701(2) 0.398(2) 0.295(2) 0.38(4) Uani 1 1 d . . .
H54A H 0.7654 0.4440 0.3356 0.565 Uiso 1 1 calc R U .
H54B H 0.6538 0.4230 0.3016 0.565 Uiso 1 1 calc R U .
H54C H 0.6839 0.3398 0.3026 0.565 Uiso 1 1 calc R U .
C42 C 0.6543(7) 0.7322(6) 0.0068(6) 0.049(2) Uani 1 1 d . . .
H42A H 0.6761 0.7996 0.0382 0.073 Uiso 1 1 calc R U .
H42B H 0.6175 0.7141 -0.0503 0.073 Uiso 1 1 calc R U .
H42C H 0.6132 0.6972 0.0285 0.073 Uiso 1 1 calc R U .
C43 C 0.5609(7) 0.5123(7) 0.0981(6) 0.057(2) Uani 1 1 d . . .
H43A H 0.4943 0.4939 0.0637 0.086 Uiso 1 1 calc R U .
H43B H 0.5810 0.4628 0.0757 0.086 Uiso 1 1 calc R U .
H43C H 0.5647 0.5215 0.1533 0.086 Uiso 1 1 calc R U .
C44 C 0.9918(12) 0.7074(10) 0.0944(10) 0.106(5) Uani 1 1 d . . .
H44A H 1.0355 0.6926 0.0686 0.159 Uiso 1 1 calc R U .
H44B H 0.9403 0.7106 0.0557 0.159 Uiso 1 1 calc R U .
H44C H 1.0279 0.7681 0.1422 0.159 Uiso 1 1 calc R U .
C45 C 0.6478(18) 0.1394(12) 0.1855(9) 0.147(9) Uani 1 1 d . . .
H45 H 0.5901 0.1286 0.1958 0.177 Uiso 1 1 calc R U .
C46 C 0.8180(12) 0.2024(13) 0.2409(11) 0.116(6) Uani 1 1 d . . .
H46A H 0.8709 0.2388 0.2943 0.175 Uiso 1 1 calc R U .
H46B H 0.8191 0.1418 0.2141 0.175 Uiso 1 1 calc R U .
H46C H 0.8257 0.2371 0.2074 0.175 Uiso 1 1 calc R U .
C47 C 0.7406(16) 0.2263(18) 0.3411(11) 0.215(16) Uani 1 1 d . . .
H47A H 0.8092 0.2589 0.3762 0.322 Uiso 1 1 calc R U .
H47B H 0.7108 0.2703 0.3509 0.322 Uiso 1 1 calc R U .
H47C H 0.7086 0.1743 0.3533 0.322 Uiso 1 1 calc R U .
C48 C 0.3600(9) 0.0212(9) 0.1219(6) 0.064(3) Uani 1 1 d . . .
H48 H 0.3794 0.0701 0.1740 0.077 Uiso 1 1 calc R U .
C49 C 0.2457(12) -0.1379(10) 0.0225(8) 0.102(5) Uani 1 1 d . . .
H49A H 0.1859 -0.1870 0.0157 0.153 Uiso 1 1 calc R U .
H49B H 0.2337 -0.1202 -0.0228 0.153 Uiso 1 1 calc R U .
H49C H 0.2953 -0.1616 0.0232 0.153 Uiso 1 1 calc R U .
C50 C 0.2267(10) -0.0624(11) 0.1535(9) 0.090(4) Uani 1 1 d . . .
H50A H 0.1695 -0.1225 0.1283 0.135 Uiso 1 1 calc R U .
H50B H 0.2699 -0.0566 0.2040 0.135 Uiso 1 1 calc R U .
H50C H 0.2069 -0.0109 0.1657 0.135 Uiso 1 1 calc R U .
C51 C 0.6835(9) 0.9662(7) 0.2402(7) 0.075(3) Uani 1 1 d . . .
H51 H 0.6327 0.9809 0.2500 0.090 Uiso 1 1 calc R U .
C52 C 0.8380(11) 0.9629(14) 0.2979(13) 0.138(7) Uani 1 1 d . . .
H52A H 0.8835 0.9809 0.3522 0.207 Uiso 1 1 calc R U .
H52B H 0.8148 0.8956 0.2650 0.207 Uiso 1 1 calc R U .
H52C H 0.8705 0.9983 0.2717 0.207 Uiso 1 1 calc R U .
C53 C 0.7518(17) 1.0274(13) 0.3933(10) 0.186(12) Uani 1 1 d . . .
H53A H 0.8092 1.0370 0.4357 0.279 Uiso 1 1 calc R U .
H53B H 0.7486 1.0877 0.4028 0.279 Uiso 1 1 calc R U .
H53C H 0.6940 0.9841 0.3948 0.279 Uiso 1 1 calc R U .
Cd1 Cd 0.48569(4) -0.16603(4) -0.41158(3) 0.03326(19) Uani 1 1 d . . .
Cd2 Cd 0.5000 0.0000 -0.5000 0.0385(2) Uani 1 2 d S . P
Cd3 Cd 0.5000 0.0000 0.0000 0.0643(3) Uani 1 2 d S . P
N1 N 0.2778(7) -0.0581(7) 0.0970(6) 0.068(2) Uani 1 1 d . . .
N2 N 0.7297(9) 0.1875(7) 0.2506(7) 0.086(3) Uani 1 1 d . . .
N3 N 0.7579(8) 0.9834(7) 0.3050(6) 0.082(3) Uani 1 1 d . . .
O1 O 0.5755(4) -0.0020(4) -0.3750(3) 0.0385(6) Uani 1 1 d . . .
O2 O 0.4993(4) -0.0385(4) -0.2940(3) 0.0385(6) Uani 1 1 d . . .
O3 O 0.4701(4) 0.7183(4) -0.3659(3) 0.0437(6) Uani 1 1 d . . .
O4 O 0.6213(4) 0.8297(4) -0.3148(3) 0.0437(6) Uani 1 1 d . . .
O5 O 1.3697(5) 0.8832(6) 0.4985(5) 0.0714(9) Uani 1 1 d . . .
O6 O 1.3235(5) 0.7494(6) 0.5050(5) 0.0714(9) Uani 1 1 d . . .
O7 O 0.5370(5) 0.7854(4) 0.4880(4) 0.0511(15) Uani 1 1 d . . .
O8 O 0.5490(5) 0.8949(5) 0.4349(4) 0.0581(18) Uani 1 1 d . . .
O9 O 0.7643(4) 0.4329(4) 0.0234(3) 0.0439(14) Uani 1 1 d . . .
O10 O 0.7371(4) 0.7110(4) 0.0128(3) 0.0408(13) Uani 1 1 d . . .
O11 O 0.6251(4) 0.6007(4) 0.1004(3) 0.0407(13) Uani 1 1 d . . .
O12 O 0.9496(4) 0.6343(4) 0.1195(3) 0.0426(13) Uani 1 1 d . . .
O13 O 0.6380(7) 0.1076(6) 0.1142(5) 0.089(3) Uani 1 1 d . . .
O14 O 0.4130(6) 0.0348(6) 0.0808(5) 0.079(2) Uani 1 1 d . . .
O15 O 0.5135(6) -0.1105(6) 0.0411(5) 0.076(2) Uani 1 1 d . . .
O16 O 0.6768(7) 0.9325(6) 0.1688(5) 0.083(2) Uani 1 1 d . . .

loop_
_atom_site_aniso_label
_atom_site_aniso_U_11
_atom_site_aniso_U_22
_atom_site_aniso_U_33
_atom_site_aniso_U_23
_atom_site_aniso_U_13
_atom_site_aniso_U_12
C1 0.0561(15) 0.0380(13) 0.0198(11) 0.0084(9) 0.0104(10) 0.0250(11)
C2 0.0561(15) 0.0380(13) 0.0198(11) 0.0084(9) 0.0104(10) 0.0250(11)
C3 0.0561(15) 0.0380(13) 0.0198(11) 0.0084(9) 0.0104(10) 0.0250(11)
C4 0.0561(15) 0.0380(13) 0.0198(11) 0.0084(9) 0.0104(10) 0.0250(11)
N4 0.155(14) 0.057(7) 0.142(14) 0.009(8) -0.055(11) 0.037(8)
C5 0.0561(15) 0.0380(13) 0.0198(11) 0.0084(9) 0.0104(10) 0.0250(11)
C6 0.0561(15) 0.0380(13) 0.0198(11) 0.0084(9) 0.0104(10) 0.0250(11)
C7 0.0561(15) 0.0380(13) 0.0198(11) 0.0084(9) 0.0104(10) 0.0250(11)
C8 0.0511(15) 0.0451(14) 0.0345(13) 0.0197(11) 0.0076(11) 0.0237(12)
C9 0.0511(15) 0.0451(14) 0.0345(13) 0.0197(11) 0.0076(11) 0.0237(12)
C10 0.0511(15) 0.0451(14) 0.0345(13) 0.0197(11) 0.0076(11) 0.0237(12)
C11 0.0511(15) 0.0451(14) 0.0345(13) 0.0197(11) 0.0076(11) 0.0237(12)
C12 0.0511(15) 0.0451(14) 0.0345(13) 0.0197(11) 0.0076(11) 0.0237(12)
C13 0.0511(15) 0.0451(14) 0.0345(13) 0.0197(11) 0.0076(11) 0.0237(12)
C14 0.0511(15) 0.0451(14) 0.0345(13) 0.0197(11) 0.0076(11) 0.0237(12)
C15 0.0464(18) 0.071(2) 0.080(2) 0.0338(19) 0.0005(17) 0.0211(15)
C16 0.0464(18) 0.071(2) 0.080(2) 0.0338(19) 0.0005(17) 0.0211(15)
C17 0.0464(18) 0.071(2) 0.080(2) 0.0338(19) 0.0005(17) 0.0211(15)
C18 0.0464(18) 0.071(2) 0.080(2) 0.0338(19) 0.0005(17) 0.0211(15)
C19 0.0464(18) 0.071(2) 0.080(2) 0.0338(19) 0.0005(17) 0.0211(15)
C20 0.0464(18) 0.071(2) 0.080(2) 0.0338(19) 0.0005(17) 0.0211(15)
C21 0.0464(18) 0.071(2) 0.080(2) 0.0338(19) 0.0005(17) 0.0211(15)
O17 0.105(7) 0.065(5) 0.085(6) 0.014(5) 0.009(6) 0.040(5)
C22 0.041(4) 0.043(4) 0.014(3) -0.002(3) -0.001(3) 0.022(4)
C23 0.044(4) 0.053(5) 0.029(4) 0.016(4) 0.011(3) 0.034(4)
C24 0.065(6) 0.054(5) 0.031(4) 0.015(4) 0.018(4) 0.046(5)
C25 0.053(5) 0.066(6) 0.021(4) 0.013(4) 0.010(4) 0.039(4)
C26 0.042(4) 0.053(5) 0.020(3) 0.008(3) 0.007(3) 0.028(4)
C27 0.058(5) 0.052(5) 0.033(4) 0.016(4) 0.016(4) 0.039(4)
C28 0.058(5) 0.040(4) 0.039(4) 0.018(4) 0.023(4) 0.025(4)
C29 0.051(5) 0.048(5) 0.014(3) 0.009(3) 0.005(3) 0.024(4)
C30 0.038(4) 0.037(4) 0.036(4) 0.016(3) 0.011(3) 0.016(3)
C31 0.039(4) 0.033(4) 0.027(4) 0.008(3) 0.010(3) 0.023(3)
C32 0.040(4) 0.036(4) 0.029(4) 0.011(3) 0.015(3) 0.020(3)
C33 0.042(4) 0.037(4) 0.024(4) 0.012(3) 0.008(3) 0.019(3)
C34 0.044(4) 0.033(4) 0.025(4) 0.004(3) 0.014(3) 0.021(3)
C35 0.041(4) 0.035(4) 0.026(4) 0.008(3) 0.010(3) 0.022(3)
C36 0.038(4) 0.035(4) 0.031(4) 0.006(3) 0.005(3) 0.021(3)
C37 0.037(4) 0.044(4) 0.028(4) 0.006(3) 0.008(3) 0.024(4)
C38 0.046(5) 0.049(5) 0.030(4) 0.010(3) 0.012(4) 0.030(4)
C39 0.033(4) 0.037(4) 0.029(4) 0.006(3) 0.004(3) 0.020(3)
C40 0.035(4) 0.038(4) 0.026(4) 0.006(3) 0.009(3) 0.018(3)
C41 0.052(5) 0.058(5) 0.046(5) 0.001(4) -0.009(4) 0.038(5)
C56 0.31(4) 0.063(11) 0.44(5) -0.039(19) -0.33(4) 0.055(16)
C55 0.52(6) 0.097(15) 0.081(14) 0.013(12) 0.09(2) -0.06(3)
C54 0.13(2) 0.25(4) 0.43(5) -0.19(4) 0.09(3) 0.05(2)
C42 0.060(6) 0.039(4) 0.045(5) 0.015(4) 0.017(4) 0.026(4)
C43 0.048(5) 0.067(6) 0.041(5) 0.025(5) 0.009(4) 0.010(5)
C44 0.139(13) 0.104(10) 0.159(15) 0.083(11) 0.126(12) 0.074(10)
C45 0.20(2) 0.106(12) 0.052(9) -0.007(8) 0.037(12) 0.021(13)
C46 0.100(12) 0.126(14) 0.107(13) 0.027(11) 0.045(10) 0.047(10)
C47 0.134(18) 0.27(3) 0.093(14) -0.024(16) 0.067(14) -0.012(18)
C48 0.081(8) 0.080(7) 0.031(5) 0.026(5) 0.014(5) 0.037(6)
C49 0.117(11) 0.078(9) 0.056(7) 0.013(7) -0.004(7) 0.019(8)
C50 0.075(8) 0.129(12) 0.104(11) 0.081(10) 0.039(8) 0.053(8)
C51 0.072(8) 0.070(7) 0.055(7) 0.002(6) 0.019(6) 0.026(6)
C52 0.068(10) 0.157(17) 0.170(19) 0.075(15) 0.029(11) 0.032(11)
C53 0.22(2) 0.137(16) 0.054(9) -0.009(10) 0.035(13) -0.035(16)
Cd1 0.0394(3) 0.0383(3) 0.0228(3) 0.0103(2) 0.0080(2) 0.0230(2)
Cd2 0.0571(5) 0.0457(5) 0.0199(4) 0.0099(3) 0.0117(4) 0.0370(4)
Cd3 0.0825(8) 0.0591(6) 0.0545(7) 0.0250(5) 0.0290(6) 0.0307(6)
N1 0.071(6) 0.068(6) 0.058(5) 0.026(5) 0.013(5) 0.030(5)
N2 0.087(8) 0.078(7) 0.061(7) 0.018(6) 0.014(6) 0.019(6)
N3 0.066(6) 0.094(8) 0.054(6) 0.016(5) 0.015(5) 0.019(6)
O1 0.0561(15) 0.0380(13) 0.0198(11) 0.0084(9) 0.0104(10) 0.0250(11)
O2 0.0561(15) 0.0380(13) 0.0198(11) 0.0084(9) 0.0104(10) 0.0250(11)
O3 0.0511(15) 0.0451(14) 0.0345(13) 0.0197(11) 0.0076(11) 0.0237(12)
O4 0.0511(15) 0.0451(14) 0.0345(13) 0.0197(11) 0.0076(11) 0.0237(12)
O5 0.0464(18) 0.071(2) 0.080(2) 0.0338(19) 0.0005(17) 0.0211(15)
O6 0.0464(18) 0.071(2) 0.080(2) 0.0338(19) 0.0005(17) 0.0211(15)
O7 0.073(4) 0.049(3) 0.050(4) 0.025(3) 0.035(3) 0.036(3)
O8 0.101(5) 0.081(4) 0.042(3) 0.032(3) 0.042(4) 0.080(4)
O9 0.059(4) 0.046(3) 0.032(3) 0.018(3) 0.009(3) 0.035(3)
O10 0.046(3) 0.035(3) 0.036(3) 0.008(2) 0.008(3) 0.023(2)
O11 0.039(3) 0.050(3) 0.027(3) 0.012(2) 0.005(2) 0.022(3)
O12 0.043(3) 0.052(3) 0.035(3) 0.014(3) 0.014(3) 0.028(3)
O13 0.116(7) 0.077(6) 0.060(5) 0.026(5) 0.020(5) 0.038(5)
O14 0.098(6) 0.089(6) 0.059(5) 0.038(4) 0.038(5) 0.038(5)
O15 0.110(6) 0.068(5) 0.063(5) 0.028(4) 0.036(5) 0.053(5)
O16 0.094(6) 0.075(5) 0.066(5) 0.014(4) 0.027(5) 0.037(5)

loop_
_atom_type_symbol
_atom_type_description
_atom_type_scat_dispersion_real
_atom_type_scat_dispersion_imag
_atom_type_scat_source
C C 0.0033 0.0016 'International Tables Vol C Tables 4.2.6.8 and 6.1.1.4'
H H 0.0000 0.0000 'International Tables Vol C Tables 4.2.6.8 and 6.1.1.4'
Cd Cd -0.8075 1.2024 'International Tables Vol C Tables 4.2.6.8 and 6.1.1.4'
N N 0.0061 0.0033 'International Tables Vol C Tables 4.2.6.8 and 6.1.1.4'
O O 0.0106 0.0060 'International Tables Vol C Tables 4.2.6.8 and 6.1.1.4'

loop_
_geom_angle_atom_site_label_1
_geom_angle_atom_site_label_2
_geom_angle_atom_site_label_3
_geom_angle
_geom_angle_site_symmetry_1
_geom_angle_site_symmetry_3
O2 C1 O1 119.6(7) . .
O2 C1 C2 121.1(7) . .
O1 C1 C2 119.3(7) . .
O2 C1 Cd1 60.2(4) . .
O1 C1 Cd1 59.4(4) . .
C2 C1 Cd1 177.7(6) . .
C3 C2 C7 119.5(7) . .
C3 C2 C1 120.0(7) . .
C7 C2 C1 120.5(7) . .
C2 C3 C4 119.9(7) . .
C2 C3 H3 120.1 . .
C4 C3 H3 120.1 . .
C5 C4 C3 120.5(8) . .
C5 C4 H4 119.8 . .
C3 C4 H4 119.8 . .
C56 N4 C55 117(3) . .
C56 N4 C54 131(3) . .
C55 N4 C54 112.3(15) . .
C6 C5 C4 119.4(7) . .
C6 C5 C34 122.6(7) . .
C4 C5 C34 117.8(7) . .
C5 C6 C7 121.0(7) . .
C5 C6 H6 119.5 . .
C7 C6 H6 119.5 . .
C6 C7 C2 119.7(8) . .
C6 C7 H7 120.1 . .
C2 C7 H7 120.1 . .
O4 C8 O3 118.9(7) . .
O4 C8 C9 121.7(8) . .
O3 C8 C9 119.3(8) . .
O4 C8 Cd1 63.3(4) . 1_565
O3 C8 Cd1 55.5(4) . 1_565
C9 C8 Cd1 173.8(7) . 1_565
C14 C9 C10 118.7(8) . .
C14 C9 C8 120.9(8) . .
C10 C9 C8 120.3(8) . .
C11 C10 C9 120.3(8) . .
C11 C10 H10 119.9 . .
C9 C10 H10 119.9 . .
C10 C11 C12 121.0(8) . .
C10 C11 H11 119.5 . .
C12 C11 H11 119.5 . .
C13 C12 C11 117.9(7) . .
C13 C12 C30 122.4(7) . .
C11 C12 C30 119.7(8) . .
C14 C13 C12 121.0(8) . .
C14 C13 H13 119.5 . .
C12 C13 H13 119.5 . .
C13 C14 C9 120.9(8) . .
C13 C14 H14 119.5 . .
C9 C14 H14 119.5 . .
O5 C15 O6 122.5(10) . .
O5 C15 C16 118.0(11) . .
O6 C15 C16 119.5(10) . .
C21 C16 C17 117.0(10) . .
C21 C16 C15 123.3(10) . .
C17 C16 C15 117.8(11) . .
C16 C17 C18 118.3(11) . .
C16 C17 H17 120.8 . .
C18 C17 H17 120.8 . .
C19 C18 C17 120.3(10) . .
C19 C18 H18 119.8 . .
C17 C18 H18 119.8 . .
C20 C19 C18 117.6(10) . .
C20 C19 C39 122.7(10) . .
C18 C19 C39 117.2(9) . .
C19 C20 C21 120.8(11) . .
C19 C20 H20 119.6 . .
C21 C20 H20 119.6 . .
C16 C21 C20 122.7(11) . .
C16 C21 H21 118.6 . .
C20 C21 H21 118.6 . .
O8 C22 O7 129.3(7) . .
O8 C22 C23 116.1(7) . .
O7 C22 C23 114.6(7) . .
C28 C23 C24 118.4(7) . .
C28 C23 C22 121.1(7) . .
C24 C23 C22 120.3(7) . .
C25 C24 C23 120.9(7) . .
C25 C24 H24 119.5 . .
C23 C24 H24 119.5 . .
C24 C25 C26 121.3(8) . .
C24 C25 H25 119.4 . .
C26 C25 H25 119.4 . .
C25 C26 C27 117.1(7) . .
C25 C26 C37 122.2(7) . .
C27 C26 C37 120.4(7) . .
C28 C27 C26 120.6(7) . .
C28 C27 H27 119.7 . .
C26 C27 H27 119.7 . .
C27 C28 C23 121.3(8) . .
C27 C28 H28 119.3 . .
C23 C28 H28 119.3 . .
C34 C29 C30 123.0(7) . .
C34 C29 H29 118.5 . .
C30 C29 H29 118.5 . .
C29 C30 C31 116.3(7) . .
C29 C30 C12 119.6(7) . .
C31 C30 C12 124.1(7) . .
C32 C31 O10 117.4(6) . .
C32 C31 C30 122.2(7) . .
O10 C31 C30 120.2(7) . .
C31 C32 C33 119.1(7) . .
C31 C32 C35 120.7(7) . .
C33 C32 C35 120.1(7) . .
C34 C33 O9 120.6(7) . .
C34 C33 C32 121.1(7) . .
O9 C33 C32 118.2(6) . .
C29 C34 C33 118.0(7) . .
C29 C34 C5 119.1(7) . .
C33 C34 C5 122.9(7) . .
C36 C35 C40 116.8(7) . .
C36 C35 C32 119.8(7) . .
C40 C35 C32 123.3(7) . .
C35 C36 O11 116.8(7) . .
C35 C36 C37 123.9(7) . .
O11 C36 C37 119.2(7) . .
C38 C37 C36 116.0(7) . .
C38 C37 C26 119.8(7) . .
C36 C37 C26 124.0(7) . .
C37 C38 C39 124.0(7) . .
C37 C38 H38 118.0 . .
C39 C38 H38 118.0 . .
C38 C39 C40 117.6(7) . .
C38 C39 C19 118.8(8) . .
C40 C39 C19 123.6(8) . .
O12 C40 C35 119.0(6) . .
O12 C40 C39 119.3(6) . .
C35 C40 C39 121.6(7) . .
O9 C41 H41A 109.5 . .
O9 C41 H41B 109.5 . .
H41A C41 H41B 109.5 . .
O9 C41 H41C 109.5 . .
H41A C41 H41C 109.5 . .
H41B C41 H41C 109.5 . .
O17 C56 N4 168(3) . .
O17 C56 H56 96.2 . .
N4 C56 H56 96.2 . .
N4 C55 H55A 109.5 . .
N4 C55 H55B 109.5 . .
H55A C55 H55B 109.5 . .
N4 C55 H55C 109.5 . .
H55A C55 H55C 109.5 . .
H55B C55 H55C 109.5 . .
N4 C54 H54A 109.5 . .
N4 C54 H54B 109.5 . .
H54A C54 H54B 109.5 . .
N4 C54 H54C 109.5 . .
H54A C54 H54C 109.5 . .
H54B C54 H54C 109.5 . .
O10 C42 H42A 109.5 . .
O10 C42 H42B 109.5 . .
H42A C42 H42B 109.5 . .
O10 C42 H42C 109.5 . .
H42A C42 H42C 109.5 . .
H42B C42 H42C 109.5 . .
O11 C43 H43A 109.5 . .
O11 C43 H43B 109.5 . .
H43A C43 H43B 109.5 . .
O11 C43 H43C 109.5 . .
H43A C43 H43C 109.5 . .
H43B C43 H43C 109.5 . .
O12 C44 H44A 109.5 . .
O12 C44 H44B 109.5 . .
H44A C44 H44B 109.5 . .
O12 C44 H44C 109.5 . .
H44A C44 H44C 109.5 . .
H44B C44 H44C 109.5 . .
O13 C45 N2 128(2) . .
O13 C45 H45 116.1 . .
N2 C45 H45 116.1 . .
N2 C46 H46A 109.5 . .
N2 C46 H46B 109.5 . .
H46A C46 H46B 109.5 . .
N2 C46 H46C 109.5 . .
H46A C46 H46C 109.5 . .
H46B C46 H46C 109.5 . .
N2 C47 H47A 109.5 . .
N2 C47 H47B 109.5 . .
H47A C47 H47B 109.5 . .
N2 C47 H47C 109.5 . .
H47A C47 H47C 109.5 . .
H47B C47 H47C 109.5 . .
O14 C48 N1 125.4(10) . .
O14 C48 H48 117.3 . .
N1 C48 H48 117.3 . .
N1 C49 H49A 109.5 . .
N1 C49 H49B 109.5 . .
H49A C49 H49B 109.5 . .
N1 C49 H49C 109.5 . .
H49A C49 H49C 109.5 . .
H49B C49 H49C 109.5 . .
N1 C50 H50A 109.5 . .
N1 C50 H50B 109.5 . .
H50A C50 H50B 109.5 . .
N1 C50 H50C 109.5 . .
H50A C50 H50C 109.5 . .
H50B C50 H50C 109.5 . .
O16 C51 N3 124.6(12) . .
O16 C51 H51 117.7 . .
N3 C51 H51 117.7 . .
N3 C52 H52A 109.5 . .
N3 C52 H52B 109.5 . .
H52A C52 H52B 109.5 . .
N3 C52 H52C 109.5 . .
H52A C52 H52C 109.5 . .
H52B C52 H52C 109.5 . .
N3 C53 H53A 109.5 . .
N3 C53 H53B 109.5 . .
H53A C53 H53B 109.5 . .
N3 C53 H53C 109.5 . .
H53A C53 H53C 109.5 . .
H53B C53 H53C 109.5 . .
O7 Cd1 O3 101.5(2) 1_544 1_545
O7 Cd1 O6 94.2(3) 1_544 1_444
O3 Cd1 O6 88.0(2) 1_545 1_444
O7 Cd1 O1 93.9(2) 1_544 .
O3 Cd1 O1 143.92(19) 1_545 .
O6 Cd1 O1 123.4(2) 1_444 .
O7 Cd1 O2 148.9(2) 1_544 .
O3 Cd1 O2 101.20(19) 1_545 .
O6 Cd1 O2 107.5(3) 1_444 .
O1 Cd1 O2 55.70(18) . .
O7 Cd1 O4 90.2(2) 1_544 1_545
O3 Cd1 O4 55.5(2) 1_545 1_545
O6 Cd1 O4 143.3(2) 1_444 1_545
O1 Cd1 O4 92.42(19) . 1_545
O2 Cd1 O4 85.44(19) . 1_545
O7 Cd1 O5 90.9(3) 1_544 1_444
O3 Cd1 O5 137.8(2) 1_545 1_444
O6 Cd1 O5 50.6(2) 1_444 1_444
O1 Cd1 O5 73.4(2) . 1_444
O2 Cd1 O5 86.4(2) . 1_444
O4 Cd1 O5 165.9(2) 1_545 1_444
O7 Cd1 C8 96.5(2) 1_544 1_545
O3 Cd1 C8 28.2(2) 1_545 1_545
O6 Cd1 C8 116.1(3) 1_444 1_545
O1 Cd1 C8 118.3(2) . 1_545
O2 Cd1 C8 93.6(2) . 1_545
O4 Cd1 C8 27.3(2) 1_545 1_545
O5 Cd1 C8 165.5(3) 1_444 1_545
O7 Cd1 C1 121.6(2) 1_544 .
O3 Cd1 C1 124.2(2) 1_545 .
O6 Cd1 C1 119.0(3) 1_444 .
O1 Cd1 C1 28.0(2) . .
O2 Cd1 C1 27.7(2) . .
O4 Cd1 C1 88.5(2) 1_545 .
O5 Cd1 C1 79.0(2) 1_444 .
C8 Cd1 C1 107.4(2) 1_545 .
O8 Cd2 O8 180.0(3) 2_665 1_544
O8 Cd2 O5 92.1(3) 2_665 2_765
O8 Cd2 O5 87.9(3) 1_544 2_765
O8 Cd2 O5 87.9(3) 2_665 1_444
O8 Cd2 O5 92.1(3) 1_544 1_444
O5 Cd2 O5 180.0 2_765 1_444
O8 Cd2 O1 90.0(2) 2_665 .
O8 Cd2 O1 90.0(2) 1_544 .
O5 Cd2 O1 99.0(2) 2_765 .
O5 Cd2 O1 81.0(2) 1_444 .
O8 Cd2 O1 90.0(2) 2_665 2_654
O8 Cd2 O1 90.0(2) 1_544 2_654
O5 Cd2 O1 81.0(2) 2_765 2_654
O5 Cd2 O1 99.0(2) 1_444 2_654
O1 Cd2 O1 180.00(13) . 2_654
O15 Cd3 O15 180.0 . 2_655
O15 Cd3 O13 93.0(3) . 2_655
O15 Cd3 O13 87.0(3) 2_655 2_655
O15 Cd3 O13 87.0(3) . .
O15 Cd3 O13 93.0(3) 2_655 .
O13 Cd3 O13 180.0(5) 2_655 .
O15 Cd3 O14 91.2(3) . .
O15 Cd3 O14 88.8(3) 2_655 .
O13 Cd3 O14 93.4(3) 2_655 .
O13 Cd3 O14 86.6(3) . .
O15 Cd3 O14 88.8(3) . 2_655
O15 Cd3 O14 91.2(3) 2_655 2_655
O13 Cd3 O14 86.6(3) 2_655 2_655
O13 Cd3 O14 93.4(3) . 2_655
O14 Cd3 O14 180.0 . 2_655
C48 N1 C49 121.9(11) . .
C48 N1 C50 117.9(10) . .
C49 N1 C50 119.9(12) . .
C45 N2 C46 119.7(15) . .
C45 N2 C47 127.0(15) . .
C46 N2 C47 113.2(13) . .
C51 N3 C52 122.9(13) . .
C51 N3 C53 116.4(14) . .
C52 N3 C53 120.6(15) . .
C1 O1 Cd2 124.7(5) . .
C1 O1 Cd1 92.6(5) . .
Cd2 O1 Cd1 98.25(19) . .
C1 O2 Cd1 92.1(4) . .
C8 O3 Cd1 96.3(5) . 1_565
C8 O4 Cd1 89.3(5) . 1_565
C15 O5 Cd2 157.2(9) . 1_666
C15 O5 Cd1 84.7(7) . 1_666
Cd2 O5 Cd1 92.2(2) 1_666 1_666
C15 O6 Cd1 101.9(7) . 1_666
C22 O7 Cd1 129.1(5) . 1_566
C22 O8 Cd2 135.3(5) . 1_566
C33 O9 C41 113.9(7) . .
C31 O10 C42 116.5(6) . .
C36 O11 C43 112.4(7) . .
C40 O12 C44 114.1(7) . .
C45 O13 Cd3 129.3(13) . .
C48 O14 Cd3 157.2(8) . .

loop_
_geom_bond_atom_site_label_1
_geom_bond_atom_site_label_2
_geom_bond_distance
_geom_bond_site_symmetry_2
C1 O2 1.273(10) .
C1 O1 1.289(9) .
C1 C2 1.474(10) .
C1 Cd1 2.740(8) .
C2 C3 1.345(11) .
C2 C7 1.418(10) .
C3 C4 1.414(10) .
C3 H3 0.9300 .
C4 C5 1.385(10) .
C4 H4 0.9300 .
N4 C56 1.23(2) .
N4 C55 1.42(3) .
N4 C54 1.67(4) .
C5 C6 1.357(11) .
C5 C34 1.500(10) .
C6 C7 1.383(10) .
C6 H6 0.9300 .
C7 H7 0.9300 .
C8 O4 1.253(10) .
C8 O3 1.296(10) .
C8 C9 1.450(11) .
C8 Cd1 2.728(8) 1_565
C9 C14 1.381(12) .
C9 C10 1.425(12) .
C10 C11 1.363(11) .
C10 H10 0.9300 .
C11 C12 1.409(12) .
C11 H11 0.9300 .
C12 C13 1.409(12) .
C12 C30 1.478(11) .
C13 C14 1.372(11) .
C13 H13 0.9300 .
C14 H14 0.9300 .
C15 O5 1.202(13) .
C15 O6 1.214(13) .
C15 C16 1.507(14) .
C16 C21 1.370(15) .
C16 C17 1.356(15) .
C17 C18 1.459(14) .
C17 H17 0.9300 .
C18 C19 1.374(15) .
C18 H18 0.9300 .
C19 C20 1.319(15) .
C19 C39 1.478(12) .
C20 C21 1.376(14) .
C20 H20 0.9300 .
C21 H21 0.9300 .
O17 C56 0.969(18) .
C22 O8 1.246(10) .
C22 O7 1.263(10) .
C22 C23 1.526(10) .
C23 C28 1.384(11) .
C23 C24 1.393(11) .
C24 C25 1.369(11) .
C24 H24 0.9300 .
C25 C26 1.401(11) .
C25 H25 0.9300 .
C26 C27 1.423(11) .
C26 C37 1.471(10) .
C27 C28 1.366(11) .
C27 H27 0.9300 .
C28 H28 0.9300 .
C29 C34 1.377(11) .
C29 C30 1.408(11) .
C29 H29 0.9300 .
C30 C31 1.411(10) .
C31 C32 1.372(10) .
C31 O10 1.387(8) .
C32 C33 1.394(10) .
C32 C35 1.476(10) .
C33 C34 1.402(10) .
C33 O9 1.379(9) .
C35 C36 1.398(11) .
C35 C40 1.403(11) .
C36 O11 1.399(9) .
C36 C37 1.398(10) .
C37 C38 1.391(11) .
C38 C39 1.377(11) .
C38 H38 0.9300 .
C39 C40 1.418(10) .
C40 O12 1.383(9) .
C41 O9 1.427(10) .
C41 H41A 0.9600 .
C41 H41B 0.9600 .
C41 H41C 0.9600 .
C56 H56 0.9300 .
C55 H55A 0.9600 .
C55 H55B 0.9600 .
C55 H55C 0.9600 .
C54 H54A 0.9600 .
C54 H54B 0.9600 .
C54 H54C 0.9600 .
C42 O10 1.416(10) .
C42 H42A 0.9600 .
C42 H42B 0.9600 .
C42 H42C 0.9600 .
C43 O11 1.448(11) .
C43 H43A 0.9600 .
C43 H43B 0.9600 .
C43 H43C 0.9600 .
C44 O12 1.434(13) .
C44 H44A 0.9600 .
C44 H44B 0.9600 .
C44 H44C 0.9600 .
C45 O13 1.194(15) .
C45 N2 1.30(2) .
C45 H45 0.9300 .
C46 N2 1.375(17) .
C46 H46A 0.9600 .
C46 H46B 0.9600 .
C46 H46C 0.9600 .
C47 N2 1.522(19) .
C47 H47A 0.9600 .
C47 H47B 0.9600 .
C47 H47C 0.9600 .
C48 O14 1.255(12) .
C48 N1 1.342(14) .
C48 H48 0.9300 .
C49 N1 1.393(15) .
C49 H49A 0.9600 .
C49 H49B 0.9600 .
C49 H49C 0.9600 .
C50 N1 1.451(15) .
C50 H50A 0.9600 .
C50 H50B 0.9600 .
C50 H50C 0.9600 .
C51 O16 1.213(13) .
C51 N3 1.321(16) .
C51 H51 0.9300 .
C52 N3 1.404(19) .
C52 H52A 0.9600 .
C52 H52B 0.9600 .
C52 H52C 0.9600 .
C53 N3 1.588(19) .
C53 H53A 0.9600 .
C53 H53B 0.9600 .
C53 H53C 0.9600 .
Cd1 O7 2.194(6) 1_544
Cd1 O3 2.263(5) 1_545
Cd1 O6 2.273(7) 1_444
Cd1 O1 2.361(5) .
Cd1 O2 2.380(5) .
Cd1 O4 2.439(5) 1_545
Cd1 O5 2.630(7) 1_444
Cd1 C8 2.728(8) 1_545
Cd2 O8 2.208(5) 2_665
Cd2 O8 2.208(5) 1_544
Cd2 O5 2.278(8) 2_765
Cd2 O5 2.278(8) 1_444
Cd2 O1 2.327(5) .
Cd2 O1 2.327(5) 2_654
Cd3 O15 2.208(8) .
Cd3 O15 2.208(8) 2_655
Cd3 O13 2.275(9) 2_655
Cd3 O13 2.275(9) .
Cd3 O14 2.286(8) .
Cd3 O14 2.286(8) 2_655
O3 Cd1 2.263(5) 1_565
O4 Cd1 2.439(5) 1_565
O5 Cd2 2.278(7) 1_666
O5 Cd1 2.630(7) 1_666
O6 Cd1 2.273(7) 1_666
O7 Cd1 2.194(6) 1_566
O8 Cd2 2.208(5) 1_566

loop_
_geom_torsion_atom_site_label_1
_geom_torsion_atom_site_label_2
_geom_torsion_atom_site_label_3
_geom_torsion_atom_site_label_4
_geom_torsion
_geom_torsion_site_symmetry_4
O2 C1 C2 C3 -172.9(7) .
O1 C1 C2 C3 8.3(11) .
O2 C1 C2 C7 4.4(12) .
O1 C1 C2 C7 -174.4(7) .
C7 C2 C3 C4 -2.2(10) .
C1 C2 C3 C4 175.1(7) .
C2 C3 C4 C5 0.6(10) .
C3 C4 C5 C6 0.8(12) .
C3 C4 C5 C34 -173.8(7) .
C4 C5 C6 C7 -0.6(12) .
C34 C5 C6 C7 173.8(7) .
C5 C6 C7 C2 -1.1(12) .
C3 C2 C7 C6 2.5(11) .
C1 C2 C7 C6 -174.8(7) .
O4 C8 C9 C14 9.4(14) .
O3 C8 C9 C14 -166.5(8) .
O4 C8 C9 C10 -170.1(8) .
O3 C8 C9 C10 14.0(13) .
C14 C9 C10 C11 0.4(13) .
C8 C9 C10 C11 179.9(8) .
C9 C10 C11 C12 3.0(13) .
C10 C11 C12 C13 -4.9(13) .
C10 C11 C12 C30 177.4(8) .
C11 C12 C13 C14 3.6(13) .
C30 C12 C13 C14 -178.8(8) .
C12 C13 C14 C9 -0.3(14) .
C10 C9 C14 C13 -1.8(13) .
C8 C9 C14 C13 178.8(8) .
O5 C15 C16 C21 7(2) .
O6 C15 C16 C21 -175.6(12) .
O5 C15 C16 C17 -157.7(13) .
O6 C15 C16 C17 20.1(19) .
C21 C16 C17 C18 13.6(19) .
C15 C16 C17 C18 178.9(11) .
C16 C17 C18 C19 -3.6(19) .
C17 C18 C19 C20 -12.4(19) .
C17 C18 C19 C39 -175.0(10) .
C18 C19 C20 C21 18(2) .
C39 C19 C20 C21 179.5(11) .
C17 C16 C21 C20 -9(2) .
C15 C16 C21 C20 -173.2(12) .
C19 C20 C21 C16 -8(2) .
O8 C22 C23 C28 154.5(8) .
O7 C22 C23 C28 -25.1(12) .
O8 C22 C23 C24 -21.6(12) .
O7 C22 C23 C24 158.8(8) .
C28 C23 C24 C25 -3.8(14) .
C22 C23 C24 C25 172.4(8) .
C23 C24 C25 C26 -1.2(14) .
C24 C25 C26 C27 3.7(13) .
C24 C25 C26 C37 -169.5(8) .
C25 C26 C27 C28 -1.4(13) .
C37 C26 C27 C28 171.9(8) .
C26 C27 C28 C23 -3.5(14) .
C24 C23 C28 C27 6.1(13) .
C22 C23 C28 C27 -170.1(8) .
C34 C29 C30 C31 -3.7(12) .
C34 C29 C30 C12 177.5(8) .
C13 C12 C30 C29 -133.3(9) .
C11 C12 C30 C29 44.3(12) .
C13 C12 C30 C31 48.0(13) .
C11 C12 C30 C31 -134.4(9) .
C29 C30 C31 C32 4.9(12) .
C12 C30 C31 C32 -176.4(8) .
C29 C30 C31 O10 -179.9(7) .
C12 C30 C31 O10 -1.2(12) .
O10 C31 C32 C33 -176.8(7) .
C30 C31 C32 C33 -1.4(12) .
O10 C31 C32 C35 7.1(11) .
C30 C31 C32 C35 -177.6(7) .
C31 C32 C33 C34 -3.5(12) .
C35 C32 C33 C34 172.7(7) .
C31 C32 C33 O9 179.3(7) .
C35 C32 C33 O9 -4.5(11) .
C30 C29 C34 C33 -0.9(12) .
C30 C29 C34 C5 176.3(8) .
O9 C33 C34 C29 -178.3(7) .
C32 C33 C34 C29 4.6(12) .
O9 C33 C34 C5 4.7(12) .
C32 C33 C34 C5 -172.5(7) .
C6 C5 C34 C29 -128.4(9) .
C4 C5 C34 C29 46.1(11) .
C6 C5 C34 C33 48.6(12) .
C4 C5 C34 C33 -136.9(8) .
C31 C32 C35 C36 71.3(10) .
C33 C32 C35 C36 -104.8(9) .
C31 C32 C35 C40 -111.7(9) .
C33 C32 C35 C40 72.1(11) .
C40 C35 C36 O11 -179.5(7) .
C32 C35 C36 O11 -2.3(11) .
C40 C35 C36 C37 1.4(12) .
C32 C35 C36 C37 178.6(8) .
C35 C36 C37 C38 -2.9(12) .
O11 C36 C37 C38 178.0(7) .
C35 C36 C37 C26 171.8(8) .
O11 C36 C37 C26 -7.3(12) .
C25 C26 C37 C38 127.4(9) .
C27 C26 C37 C38 -45.6(12) .
C25 C26 C37 C36 -47.1(13) .
C27 C26 C37 C36 139.9(9) .
C36 C37 C38 C39 1.5(13) .
C26 C37 C38 C39 -173.4(8) .
C37 C38 C39 C40 1.2(13) .
C37 C38 C39 C19 -178.9(9) .
C20 C19 C39 C38 -97.7(14) .
C18 C19 C39 C38 63.9(14) .
C20 C19 C39 C40 82.1(15) .
C18 C19 C39 C40 -116.3(12) .
C36 C35 C40 O12 177.6(7) .
C32 C35 C40 O12 0.5(12) .
C36 C35 C40 C39 1.6(11) .
C32 C35 C40 C39 -175.5(7) .
C38 C39 C40 O12 -178.8(7) .
C19 C39 C40 O12 1.4(12) .
C38 C39 C40 C35 -2.8(12) .
C19 C39 C40 C35 177.4(8) .
C55 N4 C56 O17 -114(25) .
C54 N4 C56 O17 68(25) .
O14 C48 N1 C49 4.2(18) .
O14 C48 N1 C50 178.8(11) .
O13 C45 N2 C46 -3(3) .
O13 C45 N2 C47 -179(2) .
O16 C51 N3 C52 -0.9(16) .
O16 C51 N3 C53 -179.7(9) .
O2 C1 O1 Cd2 100.8(8) .
C2 C1 O1 Cd2 -80.4(9) .
Cd1 C1 O1 Cd2 101.9(5) .
O2 C1 O1 Cd1 -1.1(8) .
C2 C1 O1 Cd1 177.7(6) .
O1 C1 O2 Cd1 1.1(8) .
C2 C1 O2 Cd1 -177.7(7) .
O4 C8 O3 Cd1 0.1(9) 1_565
C9 C8 O3 Cd1 176.1(7) 1_565
O3 C8 O4 Cd1 -0.1(8) 1_565
C9 C8 O4 Cd1 -176.0(8) 1_565
O6 C15 O5 Cd2 88(2) 1_666
C16 C15 O5 Cd2 -94(2) 1_666
O6 C15 O5 Cd1 4.8(13) 1_666
C16 C15 O5 Cd1 -177.5(12) 1_666
O5 C15 O6 Cd1 -5.6(15) 1_666
C16 C15 O6 Cd1 176.7(10) 1_666
O8 C22 O7 Cd1 -3.0(13) 1_566
C23 C22 O7 Cd1 176.6(5) 1_566
O7 C22 O8 Cd2 0.2(15) 1_566
C23 C22 O8 Cd2 -179.4(6) 1_566
C34 C33 O9 C41 68.1(10) .
C32 C33 O9 C41 -114.7(8) .
C32 C31 O10 C42 -117.8(8) .
C30 C31 O10 C42 66.7(10) .
C35 C36 O11 C43 104.8(8) .
C37 C36 O11 C43 -76.0(9) .
C35 C40 O12 C44 84.4(11) .
C39 C40 O12 C44 -99.5(11) .
N2 C45 O13 Cd3 166.8(12) .
N1 C48 O14 Cd3 -47(3) .
